data_4037404
loop_
_publ_author_name
'Wang, Cong-Shuai'
'Fan, Tao'
'Zhang, Hong-Hao'
'Li, Can'
'Shen, Yang'
'Mei, Guang-Jian'
'Shi, Feng'

_publ_section_title
;
 Gallium Bromide-Promoted Dearomative Indole Insertion in
 3-Indolylmethanols: Chemoselective and (Z/E)-Selective Synthesis of
 3,3'-Bisindole Derivatives.
;
_journal_issue 23
_journal_name_full 'The Journal of organic chemistry'
_journal_page_first 11734
_journal_page_last 11742
_journal_paper_doi 10.1021/acs.joc.6b02201
_journal_volume 81
_journal_year 2016
_chemical_formula_sum 'C26 H21 N3 O'
_chemical_formula_weight 391.46
_space_group_crystal_system monoclinic
_space_group_IT_number 14
_space_group_name_Hall '-P 2yn'
_space_group_name_H-M_alt 'P 1 21/n 1'
_atom_sites_solution_hydrogens geom
_audit_creation_method SHELXL-2014
_cell_angle_alpha 90
_cell_angle_beta 105.516(2)
_cell_angle_gamma 90
_cell_formula_units_Z 4
_cell_length_a 10.0804(4)
_cell_length_b 13.1042(6)
_cell_length_c 15.9458(7)
_cell_measurement_reflns_used 6183
_cell_measurement_temperature 296(2)
_cell_measurement_theta_max 26.81
_cell_measurement_theta_min 3.38
_cell_volume 2029.60(15)
_computing_cell_refinement 'Bruker SAINT'
_computing_data_collection 'Bruker APEX2'
_computing_data_reduction 'Bruker SAINT'
_computing_molecular_graphics 'Bruker SHELXTL'
_computing_publication_material 'Bruker SHELXTL'
_computing_structure_refinement 'SHELXL-2014 (Sheldrick, 2014)'
_computing_structure_solution 'SHELXS-97 (Sheldrick, 2008)'
_diffrn_ambient_temperature 296(2)
_diffrn_measured_fraction_theta_full 0.999
_diffrn_measured_fraction_theta_max 0.998
_diffrn_measurement_device_type 'Bruker APEX-II CCD'
_diffrn_measurement_method '\f and \w scans'
_diffrn_radiation_type MoK\a
_diffrn_radiation_wavelength 0.71073
_diffrn_reflns_av_R_equivalents 0.0308
_diffrn_reflns_av_unetI/netI 0.0337
_diffrn_reflns_Laue_measured_fraction_full 0.999
_diffrn_reflns_Laue_measured_fraction_max 0.998
_diffrn_reflns_limit_h_max 13
_diffrn_reflns_limit_h_min -13
_diffrn_reflns_limit_k_max 17
_diffrn_reflns_limit_k_min -15
_diffrn_reflns_limit_l_max 20
_diffrn_reflns_limit_l_min -19
_diffrn_reflns_number 17943
_diffrn_reflns_point_group_measured_fraction_full 0.999
_diffrn_reflns_point_group_measured_fraction_max 0.998
_diffrn_reflns_theta_full 25.242
_diffrn_reflns_theta_max 27.506
_diffrn_reflns_theta_min 2.043
_exptl_absorpt_coefficient_mu 0.080
_exptl_absorpt_correction_T_max 0.7456
_exptl_absorpt_correction_T_min 0.6657
_exptl_absorpt_correction_type multi-scan
_exptl_absorpt_process_details SADABS
_exptl_crystal_colour yellow
_exptl_crystal_density_diffrn 1.281
_exptl_crystal_F_000 824
_exptl_crystal_size_max 0.260
_exptl_crystal_size_mid 0.220
_exptl_crystal_size_min 0.150
_refine_diff_density_max 0.214
_refine_diff_density_min -0.235
_refine_diff_density_rms 0.058
_refine_ls_extinction_method none
_refine_ls_goodness_of_fit_ref 1.061
_refine_ls_hydrogen_treatment constr
_refine_ls_matrix_type full
_refine_ls_number_parameters 273
_refine_ls_number_reflns 4651
_refine_ls_number_restraints 0
_refine_ls_restrained_S_all 1.061
_refine_ls_R_factor_all 0.0774
_refine_ls_R_factor_gt 0.0490
_refine_ls_shift/su_max 0.009
_refine_ls_shift/su_mean 0.000
_refine_ls_structure_factor_coef Fsqd
_refine_ls_weighting_details 'w=1/[\s^2^(Fo^2^)+(0.0822P)^2^+0.2512P] where P=(Fo^2^+2Fc^2^)/3'
_refine_ls_weighting_scheme calc
_refine_ls_wR_factor_gt 0.1306
_refine_ls_wR_factor_ref 0.1539
_reflns_Friedel_coverage 0.000
_reflns_number_gt 3209
_reflns_number_total 4651
_reflns_threshold_expression 'I > 2\s(I)'
_cod_data_source_file jo6b02201_si_002.cif
_cod_data_source_block SF140627_TW_0m
_cod_depositor_comments
;
The following automatic conversions were performed:

data item '_exptl_absorpt_correction_type' value 'MULTI-SCAN' was
changed to 'multi-scan' in accordance with the
/home/saulius/struct/COD-crude-data/automatic-downloads/DataCite-retrospective/ACS/depositions/lib/dictionaries/cif_core.dic
dictionary named 'cif_core.dic' version 2.4.2 last updated on
2011-04-26.

Automatic conversion script
Id: cif_fix_values 6909 2019-04-08 15:41:33Z antanas 
;
_cod_original_sg_symbol_H-M 'P 21/n'
_cod_database_code 4037404
_shelx_space_group_comment
; 
The symmetry employed for this shelxl refinement is uniquely defined 
by the following loop, which should always be used as a source of 
symmetry information in preference to the above space-group names. 
They are only intended as comments. 
;
_shelx_estimated_absorpt_t_min 0.980
_shelx_estimated_absorpt_t_max 0.988
_shelxl_version_number 2014-3

loop_
_space_group_symop_operation_xyz
'x, y, z'
'-x+1/2, y+1/2, -z+1/2'
'-x, -y, -z'
'x-1/2, -y-1/2, z-1/2'

loop_
_atom_site_label
_atom_site_type_symbol
_atom_site_fract_x
_atom_site_fract_y
_atom_site_fract_z
_atom_site_U_iso_or_equiv
_atom_site_adp_type
_atom_site_occupancy
_atom_site_site_symmetry_order
_atom_site_calc_flag
_atom_site_refinement_flags_posn
_atom_site_refinement_flags_adp
O1 O 0.45916(11) 0.28691(10) 0.24403(8) 0.0510(3) Uani 1 1 d . .
N1 N 0.59562(12) 0.35707(11) 0.13090(8) 0.0376(3) Uani 1 1 d . .
H1 H 0.5179 0.3322 0.1335 0.045 Uiso 1 1 calc R U
N2 N 1.17356(13) 0.31612(12) 0.22422(11) 0.0551(4) Uani 1 1 d . .
H2 H 1.2617 0.3212 0.2416 0.066 Uiso 1 1 calc R U
N3 N 0.59387(15) 0.28877(12) 0.38602(9) 0.0478(4) Uani 1 1 d . .
C1 C 0.81977(14) 0.42207(12) 0.17099(10) 0.0369(4) Uani 1 1 d . .
C2 C 0.84186(18) 0.53051(13) 0.20983(13) 0.0517(5) Uani 1 1 d . .
H2A H 0.7562 0.5670 0.1945 0.078 Uiso 1 1 calc R U
H2B H 0.9081 0.5659 0.1871 0.078 Uiso 1 1 calc R U
H2C H 0.8750 0.5262 0.2720 0.078 Uiso 1 1 calc R U
C3 C 0.95048(14) 0.35973(12) 0.18983(11) 0.0379(4) Uani 1 1 d . .
C4 C 1.08248(16) 0.39410(14) 0.21934(13) 0.0503(5) Uani 1 1 d . .
H4 H 1.1069 0.4615 0.2341 0.060 Uiso 1 1 calc R U
C5 C 1.10167(16) 0.22859(14) 0.19685(11) 0.0432(4) Uani 1 1 d . .
C6 C 1.1492(2) 0.13087(15) 0.18890(14) 0.0571(5) Uani 1 1 d . .
H6 H 1.2429 0.1162 0.2047 0.068 Uiso 1 1 calc R U
C7 C 1.0538(2) 0.05667(17) 0.15706(15) 0.0674(6) Uani 1 1 d . .
H7 H 1.0829 -0.0095 0.1507 0.081 Uiso 1 1 calc R U
C8 C 0.9128(2) 0.07891(15) 0.13386(16) 0.0663(6) Uani 1 1 d . .
H8 H 0.8500 0.0270 0.1123 0.080 Uiso 1 1 calc R U
C9 C 0.86518(18) 0.17528(14) 0.14215(13) 0.0503(5) Uani 1 1 d . .
H9 H 0.7712 0.1889 0.1267 0.060 Uiso 1 1 calc R U
C10 C 0.96053(15) 0.25275(13) 0.17423(10) 0.0376(4) Uani 1 1 d . .
C11 C 0.75405(16) 0.42829(13) 0.07312(11) 0.0409(4) Uani 1 1 d . .
C12 C 0.8036(2) 0.46603(16) 0.00713(14) 0.0617(5) Uani 1 1 d . .
H12 H 0.8915 0.4938 0.0188 0.074 Uiso 1 1 calc R U
C13 C 0.7190(3) 0.46189(18) -0.07792(14) 0.0722(7) Uani 1 1 d . .
H13 H 0.7510 0.4881 -0.1231 0.087 Uiso 1 1 calc R U
C14 C 0.5903(2) 0.42010(17) -0.09609(13) 0.0620(6) Uani 1 1 d . .
H14 H 0.5370 0.4170 -0.1535 0.074 Uiso 1 1 calc R U
C15 C 0.53816(19) 0.38247(14) -0.03068(11) 0.0500(5) Uani 1 1 d . .
H15 H 0.4504 0.3543 -0.0425 0.060 Uiso 1 1 calc R U
C16 C 0.62247(16) 0.38855(12) 0.05344(10) 0.0391(4) Uani 1 1 d . .
C17 C 0.70397(13) 0.36965(11) 0.20144(10) 0.0325(3) Uani 1 1 d . .
C18 C 0.69939(14) 0.34114(12) 0.28344(10) 0.0343(3) Uani 1 1 d . .
C19 C 0.57165(15) 0.30333(12) 0.29838(11) 0.0393(4) Uani 1 1 d . .
C20 C 0.72939(18) 0.31509(13) 0.42941(11) 0.0459(4) Uani 1 1 d . .
C21 C 0.7917(2) 0.31452(16) 0.51819(13) 0.0640(6) Uani 1 1 d . .
H21 H 0.7444 0.2927 0.5576 0.077 Uiso 1 1 calc R U
C22 C 0.9267(3) 0.34757(17) 0.54622(14) 0.0718(7) Uani 1 1 d . .
H22 H 0.9698 0.3505 0.6055 0.086 Uiso 1 1 calc R U
C23 C 0.9978(2) 0.37610(16) 0.48783(14) 0.0649(6) Uani 1 1 d . .
H23 H 1.0893 0.3961 0.5081 0.078 Uiso 1 1 calc R U
C24 C 0.93589(18) 0.37562(14) 0.39945(12) 0.0501(5) Uani 1 1 d . .
H24 H 0.9859 0.3945 0.3607 0.060 Uiso 1 1 calc R U
C25 C 0.79887(16) 0.34684(12) 0.36856(10) 0.0387(4) Uani 1 1 d . .
C26 C 0.4909(2) 0.2541(2) 0.42807(15) 0.0748(7) Uani 1 1 d . .
H26A H 0.5288 0.2006 0.4685 0.112 Uiso 1 1 calc R U
H26B H 0.4122 0.2288 0.3849 0.112 Uiso 1 1 calc R U
H26C H 0.4637 0.3100 0.4587 0.112 Uiso 1 1 calc R U

loop_
_atom_site_aniso_label
_atom_site_aniso_U_11
_atom_site_aniso_U_22
_atom_site_aniso_U_33
_atom_site_aniso_U_23
_atom_site_aniso_U_13
_atom_site_aniso_U_12
O1 0.0300(5) 0.0698(9) 0.0554(8) 0.0007(6) 0.0151(5) -0.0046(5)
N1 0.0286(6) 0.0503(8) 0.0343(7) 0.0030(6) 0.0088(5) -0.0012(5)
N2 0.0253(6) 0.0663(11) 0.0743(11) 0.0014(8) 0.0142(7) -0.0008(6)
N3 0.0511(8) 0.0565(9) 0.0431(9) 0.0064(7) 0.0254(7) 0.0040(7)
C1 0.0319(7) 0.0372(9) 0.0440(9) 0.0016(7) 0.0142(6) -0.0010(6)
C2 0.0510(10) 0.0393(10) 0.0667(12) -0.0019(8) 0.0190(9) -0.0030(7)
C3 0.0296(7) 0.0427(9) 0.0446(9) 0.0031(7) 0.0156(6) -0.0012(6)
C4 0.0344(8) 0.0523(11) 0.0675(12) -0.0039(9) 0.0192(8) -0.0081(7)
C5 0.0355(8) 0.0535(10) 0.0455(10) 0.0118(8) 0.0192(7) 0.0065(7)
C6 0.0529(10) 0.0605(12) 0.0660(13) 0.0214(10) 0.0302(9) 0.0210(9)
C7 0.0809(14) 0.0458(12) 0.0878(17) 0.0129(11) 0.0439(13) 0.0186(10)
C8 0.0704(13) 0.0413(11) 0.0933(17) -0.0034(10) 0.0325(12) -0.0050(9)
C9 0.0419(9) 0.0436(10) 0.0677(13) -0.0005(8) 0.0188(8) -0.0030(7)
C10 0.0328(7) 0.0414(9) 0.0417(9) 0.0065(7) 0.0157(6) 0.0004(6)
C11 0.0426(8) 0.0410(9) 0.0442(10) 0.0075(7) 0.0201(7) 0.0076(7)
C12 0.0606(11) 0.0686(14) 0.0664(14) 0.0163(10) 0.0351(10) 0.0060(10)
C13 0.0930(16) 0.0889(17) 0.0466(12) 0.0234(11) 0.0395(11) 0.0213(13)
C14 0.0750(14) 0.0739(14) 0.0395(11) 0.0074(9) 0.0193(9) 0.0215(11)
C15 0.0553(10) 0.0543(11) 0.0379(10) 0.0020(8) 0.0079(8) 0.0122(8)
C16 0.0417(8) 0.0402(9) 0.0374(9) 0.0052(7) 0.0141(7) 0.0090(7)
C17 0.0269(7) 0.0347(8) 0.0369(8) -0.0010(6) 0.0100(6) 0.0039(6)
C18 0.0291(7) 0.0396(9) 0.0351(8) 0.0006(6) 0.0102(6) 0.0027(6)
C19 0.0351(8) 0.0430(9) 0.0431(9) 0.0008(7) 0.0160(7) 0.0047(7)
C20 0.0554(10) 0.0457(10) 0.0378(9) 0.0010(7) 0.0146(8) 0.0106(8)
C21 0.0950(16) 0.0619(13) 0.0361(10) 0.0040(9) 0.0194(10) 0.0168(11)
C22 0.0983(17) 0.0611(13) 0.0394(11) -0.0022(10) -0.0105(11) 0.0121(12)
C23 0.0703(13) 0.0569(12) 0.0511(12) -0.0008(10) -0.0120(10) 0.0017(10)
C24 0.0464(9) 0.0496(11) 0.0467(10) 0.0018(8) -0.0008(8) 0.0009(8)
C25 0.0415(8) 0.0383(9) 0.0347(9) -0.0010(7) 0.0073(7) 0.0056(7)
C26 0.0765(14) 0.0932(18) 0.0716(15) 0.0170(13) 0.0489(12) 0.0007(13)

loop_
_atom_type_symbol
_atom_type_description
_atom_type_scat_dispersion_real
_atom_type_scat_dispersion_imag
_atom_type_scat_source
C C 0.0033 0.0016 'International Tables Vol C Tables 4.2.6.8 and 6.1.1.4'
H H 0.0000 0.0000 'International Tables Vol C Tables 4.2.6.8 and 6.1.1.4'
N N 0.0061 0.0033 'International Tables Vol C Tables 4.2.6.8 and 6.1.1.4'
O O 0.0106 0.0060 'International Tables Vol C Tables 4.2.6.8 and 6.1.1.4'

loop_
_geom_angle_atom_site_label_1
_geom_angle_atom_site_label_2
_geom_angle_atom_site_label_3
_geom_angle
C17 N1 C16 113.30(13)
C17 N1 H1 123.4
C16 N1 H1 123.4
C4 N2 C5 108.68(13)
C4 N2 H2 125.7
C5 N2 H2 125.7
C19 N3 C20 110.00(14)
C19 N3 C26 125.01(16)
C20 N3 C26 124.97(16)
C3 C1 C11 110.44(13)
C3 C1 C17 112.97(13)
C11 C1 C17 100.83(11)
C3 C1 C2 113.20(13)
C11 C1 C2 109.76(13)
C17 C1 C2 108.93(13)
C1 C2 H2A 109.5
C1 C2 H2B 109.5
H2A C2 H2B 109.5
C1 C2 H2C 109.5
H2A C2 H2C 109.5
H2B C2 H2C 109.5
C4 C3 C10 105.99(14)
C4 C3 C1 127.49(16)
C10 C3 C1 126.39(13)
N2 C4 C3 110.64(16)
N2 C4 H4 124.7
C3 C4 H4 124.7
N2 C5 C6 129.74(16)
N2 C5 C10 107.87(15)
C6 C5 C10 122.38(17)
C7 C6 C5 117.74(17)
C7 C6 H6 121.1
C5 C6 H6 121.1
C6 C7 C8 120.93(19)
C6 C7 H7 119.5
C8 C7 H7 119.5
C9 C8 C7 121.58(19)
C9 C8 H8 119.2
C7 C8 H8 119.2
C8 C9 C10 118.71(17)
C8 C9 H9 120.6
C10 C9 H9 120.6
C9 C10 C5 118.66(16)
C9 C10 C3 134.50(14)
C5 C10 C3 106.82(14)
C12 C11 C16 119.09(17)
C12 C11 C1 131.02(16)
C16 C11 C1 109.89(13)
C11 C12 C13 118.56(19)
C11 C12 H12 120.7
C13 C12 H12 120.7
C14 C13 C12 121.33(18)
C14 C13 H13 119.3
C12 C13 H13 119.3
C13 C14 C15 121.04(19)
C13 C14 H14 119.5
C15 C14 H14 119.5
C14 C15 C16 116.92(18)
C14 C15 H15 121.5
C16 C15 H15 121.5
C11 C16 C15 123.04(16)
C11 C16 N1 108.20(14)
C15 C16 N1 128.76(16)
N1 C17 C18 122.26(13)
N1 C17 C1 107.68(13)
C18 C17 C1 130.02(13)
C17 C18 C19 120.30(13)
C17 C18 C25 133.08(14)
C19 C18 C25 106.44(13)
O1 C19 N3 123.73(15)
O1 C19 C18 128.57(15)
N3 C19 C18 107.69(13)
C21 C20 N3 128.26(18)
C21 C20 C25 122.26(18)
N3 C20 C25 109.46(14)
C22 C21 C20 117.8(2)
C22 C21 H21 121.1
C20 C21 H21 121.1
C23 C22 C21 120.91(19)
C23 C22 H22 119.5
C21 C22 H22 119.5
C22 C23 C24 121.1(2)
C22 C23 H23 119.4
C24 C23 H23 119.4
C23 C24 C25 119.89(19)
C23 C24 H24 120.1
C25 C24 H24 120.1
C24 C25 C20 117.92(16)
C24 C25 C18 135.67(16)
C20 C25 C18 106.40(14)
N3 C26 H26A 109.5
N3 C26 H26B 109.5
H26A C26 H26B 109.5
N3 C26 H26C 109.5
H26A C26 H26C 109.5
H26B C26 H26C 109.5

loop_
_geom_bond_atom_site_label_1
_geom_bond_atom_site_label_2
_geom_bond_distance
O1 C19 1.2480(19)
N1 C17 1.3521(18)
N1 C16 1.396(2)
N1 H1 0.8600
N2 C4 1.362(2)
N2 C5 1.365(2)
N2 H2 0.8600
N3 C19 1.368(2)
N3 C20 1.399(2)
N3 C26 1.451(2)
C1 C3 1.511(2)
C1 C11 1.526(2)
C1 C17 1.541(2)
C1 C2 1.542(2)
C2 H2A 0.9600
C2 H2B 0.9600
C2 H2C 0.9600
C3 C4 1.364(2)
C3 C10 1.432(2)
C4 H4 0.9300
C5 C6 1.385(2)
C5 C10 1.407(2)
C6 C7 1.366(3)
C6 H6 0.9300
C7 C8 1.400(3)
C7 H7 0.9300
C8 C9 1.370(3)
C8 H8 0.9300
C9 C10 1.398(2)
C9 H9 0.9300
C11 C12 1.372(2)
C11 C16 1.381(2)
C12 C13 1.397(3)
C12 H12 0.9300
C13 C14 1.366(3)
C13 H13 0.9300
C14 C15 1.379(3)
C14 H14 0.9300
C15 C16 1.385(2)
C15 H15 0.9300
C17 C18 1.373(2)
C18 C19 1.457(2)
C18 C25 1.458(2)
C20 C21 1.387(3)
C20 C25 1.403(2)
C21 C22 1.383(3)
C21 H21 0.9300
C22 C23 1.370(3)
C22 H22 0.9300
C23 C24 1.380(3)
C23 H23 0.9300
C24 C25 1.389(2)
C24 H24 0.9300
C26 H26A 0.9600
C26 H26B 0.9600
C26 H26C 0.9600

loop_
_geom_hbond_atom_site_label_D
_geom_hbond_atom_site_label_H
_geom_hbond_atom_site_label_A
_geom_hbond_distance_DH
_geom_hbond_distance_HA
_geom_hbond_distance_DA
_geom_hbond_angle_DHA
_geom_hbond_site_symmetry_A
N1 H1 O1 0.86 2.09 2.7055(17) 128.0 .
N2 H2 O1 0.86 2.03 2.8369(17) 155.8 1_655

loop_
_geom_torsion_atom_site_label_1
_geom_torsion_atom_site_label_2
_geom_torsion_atom_site_label_3
_geom_torsion_atom_site_label_4
_geom_torsion
C11 C1 C3 C4 108.8(2)
C17 C1 C3 C4 -139.15(17)
C2 C1 C3 C4 -14.7(2)
C11 C1 C3 C10 -66.47(19)
C17 C1 C3 C10 45.6(2)
C2 C1 C3 C10 170.00(15)
C5 N2 C4 C3 0.6(2)
C10 C3 C4 N2 -0.8(2)
C1 C3 C4 N2 -176.78(16)
C4 N2 C5 C6 178.74(18)
C4 N2 C5 C10 -0.1(2)
N2 C5 C6 C7 -178.11(19)
C10 C5 C6 C7 0.6(3)
C5 C6 C7 C8 -0.4(3)
C6 C7 C8 C9 0.0(3)
C7 C8 C9 C10 0.3(3)
C8 C9 C10 C5 -0.1(3)
C8 C9 C10 C3 178.47(19)
N2 C5 C10 C9 178.60(16)
C6 C5 C10 C9 -0.4(3)
N2 C5 C10 C3 -0.33(18)
C6 C5 C10 C3 -179.30(16)
C4 C3 C10 C9 -178.0(2)
C1 C3 C10 C9 -1.9(3)
C4 C3 C10 C5 0.66(18)
C1 C3 C10 C5 176.74(15)
C3 C1 C11 C12 -59.5(2)
C17 C1 C11 C12 -179.21(18)
C2 C1 C11 C12 66.0(2)
C3 C1 C11 C16 121.18(15)
C17 C1 C11 C16 1.49(16)
C2 C1 C11 C16 -113.33(15)
C16 C11 C12 C13 -0.6(3)
C1 C11 C12 C13 -179.85(18)
C11 C12 C13 C14 -0.9(3)
C12 C13 C14 C15 1.4(3)
C13 C14 C15 C16 -0.4(3)
C12 C11 C16 C15 1.6(3)
C1 C11 C16 C15 -178.96(15)
C12 C11 C16 N1 -179.01(16)
C1 C11 C16 N1 0.39(18)
C14 C15 C16 C11 -1.1(3)
C14 C15 C16 N1 179.67(17)
C17 N1 C16 C11 -2.50(19)
C17 N1 C16 C15 176.79(16)
C16 N1 C17 C18 -178.46(14)
C16 N1 C17 C1 3.47(17)
C3 C1 C17 N1 -120.75(14)
C11 C1 C17 N1 -2.89(15)
C2 C1 C17 N1 112.55(14)
C3 C1 C17 C18 61.4(2)
C11 C1 C17 C18 179.24(15)
C2 C1 C17 C18 -65.3(2)
N1 C17 C18 C19 -5.1(2)
C1 C17 C18 C19 172.55(14)
N1 C17 C18 C25 -179.45(15)
C1 C17 C18 C25 -1.8(3)
C20 N3 C19 O1 -179.23(15)
C26 N3 C19 O1 -1.0(3)
C20 N3 C19 C18 0.05(18)
C26 N3 C19 C18 178.31(18)
C17 C18 C19 O1 4.0(3)
C25 C18 C19 O1 179.77(16)
C17 C18 C19 N3 -175.19(14)
C25 C18 C19 N3 0.55(17)
C19 N3 C20 C21 177.76(17)
C26 N3 C20 C21 -0.5(3)
C19 N3 C20 C25 -0.65(19)
C26 N3 C20 C25 -178.92(18)
N3 C20 C21 C22 -177.66(18)
C25 C20 C21 C22 0.6(3)
C20 C21 C22 C23 -2.5(3)
C21 C22 C23 C24 1.9(3)
C22 C23 C24 C25 0.7(3)
C23 C24 C25 C20 -2.5(3)
C23 C24 C25 C18 176.74(18)
C21 C20 C25 C24 1.9(3)
N3 C20 C25 C24 -179.60(15)
C21 C20 C25 C18 -177.56(16)
N3 C20 C25 C18 0.97(18)
C17 C18 C25 C24 -5.2(3)
C19 C18 C25 C24 179.80(19)
C17 C18 C25 C20 174.04(17)
C19 C18 C25 C20 -0.92(17)
